data_1519272
loop_
_publ_author_name
'Metwally, R. N.'
'Salem, E. E. -D. M.'
'El-Sagheer, A. H.'
'Mellor, J. M.'
'Coles, Simon J.'

_publ_section_title
;
 2-(3,4-Dihydro-2H-pyran-5-yl)-1,1,1-trifluoro-3-phenylpent-4-en-2-ol
;
_journal_name_full 'Crystal Structure Report Archive'
_journal_page_first 78
_journal_year 2000
_chemical_formula_sum 'C16 H17 F3 O2'
_chemical_formula_weight 298.30
_space_group_IT_number 14
_symmetry_cell_setting monoclinic
_symmetry_space_group_name_Hall '-P 2ybc'
_symmetry_space_group_name_H-M 'P 1 21/c 1'
_atom_sites_solution_hydrogens geom
_atom_sites_solution_primary direct
_atom_sites_solution_secondary difmap
_cell_angle_alpha 90.00
_cell_angle_beta 91.00(3)
_cell_angle_gamma 90.00
_cell_formula_units_Z 4
_cell_length_a 9.2288(18)
_cell_length_b 20.362(4)
_cell_length_c 7.6375(15)
_cell_measurement_reflns_used 13593
_cell_measurement_temperature 150(2)
_cell_measurement_theta_max 27.5
_cell_measurement_theta_min 2.98
_cell_volume 1435.0(5)
_computing_cell_refinement 'DENZO (Otwinowski & Minor, 1997) & COLLECT (Hooft, 1998)'
_computing_data_collection 'COLLECT (Hooft, 1998)'
_computing_data_reduction 'DENZO (Otwinowski & Minor, 1997) & COLLECT (Hooft, 1998)'
_computing_molecular_graphics 'CAMERON (Watkin, Pearce 1995)'
_computing_structure_refinement 'SHELXL-97 (Sheldrick, 1997)'
_computing_structure_solution 'SHELXS-97 (Sheldrick, 1990)'
_diffrn_ambient_temperature 293(2)
_diffrn_detector_area_resol_mean 9.091
_diffrn_measured_fraction_theta_full 0.987
_diffrn_measured_fraction_theta_max 0.987
_diffrn_measurement_device_type 'Nonius KappaCCD Area Detector'
_diffrn_measurement_method 'Phi and Omega scans to fill Ewald Sphere'
_diffrn_radiation_monochromator graphite
_diffrn_radiation_source 'Nonius FR591 rotating anode'
_diffrn_radiation_type MoK\a
_diffrn_radiation_wavelength 0.71073
_diffrn_reflns_av_R_equivalents 0.0734
_diffrn_reflns_av_sigmaI/netI 0.0550
_diffrn_reflns_limit_h_max 11
_diffrn_reflns_limit_h_min -11
_diffrn_reflns_limit_k_max 26
_diffrn_reflns_limit_k_min -26
_diffrn_reflns_limit_l_max 9
_diffrn_reflns_limit_l_min -9
_diffrn_reflns_number 13593
_diffrn_reflns_theta_full 27.50
_diffrn_reflns_theta_max 27.50
_diffrn_reflns_theta_min 2.98
_exptl_absorpt_coefficient_mu 0.115
_exptl_absorpt_correction_T_max 0.9943
_exptl_absorpt_correction_T_min 0.9717
_exptl_absorpt_process_details 'SORTAV (Blessing, 1997)'
_exptl_crystal_colour colourless
_exptl_crystal_density_diffrn 1.381
_exptl_crystal_density_method 'not measured'
_exptl_crystal_description plate
_exptl_crystal_F_000 624
_exptl_crystal_size_max 0.25
_exptl_crystal_size_mid 0.20
_exptl_crystal_size_min 0.05
_refine_diff_density_max 0.511
_refine_diff_density_min -0.253
_refine_diff_density_rms 0.057
_refine_ls_extinction_method none
_refine_ls_goodness_of_fit_ref 1.136
_refine_ls_hydrogen_treatment constr
_refine_ls_matrix_type full
_refine_ls_number_parameters 190
_refine_ls_number_reflns 3244
_refine_ls_number_restraints 0
_refine_ls_restrained_S_all 1.136
_refine_ls_R_factor_all 0.0860
_refine_ls_R_factor_gt 0.0571
_refine_ls_shift/su_max 0.006
_refine_ls_shift/su_mean 0.001
_refine_ls_structure_factor_coef Fsqd
_refine_ls_weighting_details 'calc w=1/[\s^2^(Fo^2^)+(0.1000P)^2^+0.0000P] where P=(Fo^2^+2Fc^2^)/3'
_refine_ls_weighting_scheme calc
_refine_ls_wR_factor_gt 0.1599
_refine_ls_wR_factor_ref 0.1774
_reflns_number_gt 2259
_reflns_number_total 3244
_reflns_threshold_expression >2sigma(I)
_cod_data_source_file eCrystal-78.cif
_cod_data_source_block 00sot036
_cod_depositor_comments
;
Citation :
Metwally, R. N. and Salem, E. E. -D. M. and El-Sagheer, A. H. and 
Mellor, J. M. and Coles, Simon J. (2000) 
University of Southampton, Crystal Structure Report Archive. 
(doi:10.5258/ecrystals/78)

More at:
http://ecrystals.chem.soton.ac.uk/78/

The following automatic conversions were performed:

'_symmetry_cell_setting' value 'Monoclinic' changed to 'monoclinic'
according to the built-in table from CIF Core dictionary named
'cif_core.dic' version 2.4.1 from 2010-06-29.

Automatic conversion script
Id: cif_fix_values 3105 2015-03-04 15:46:00Z robertas 
;
_cod_original_sg_symbol_H-M P2(1)/c
_cod_database_code 1519272

loop_
_symmetry_equiv_pos_as_xyz
'x, y, z'
'-x, y+1/2, -z+1/2'
'-x, -y, -z'
'x, -y-1/2, z-1/2'

loop_
_atom_site_label
_atom_site_type_symbol
_atom_site_fract_x
_atom_site_fract_y
_atom_site_fract_z
_atom_site_U_iso_or_equiv
_atom_site_adp_type
_atom_site_occupancy
_atom_site_symmetry_multiplicity
_atom_site_calc_flag
_atom_site_refinement_flags
_atom_site_disorder_assembly
_atom_site_disorder_group
F1 F 0.65974(15) 0.27918(5) 0.51197(17) 0.0488(4) Uani 1 1 d . . .
F2 F 0.55803(14) 0.35186(6) 0.34722(16) 0.0467(4) Uani 1 1 d . . .
F3 F 0.77844(14) 0.32558(7) 0.30770(16) 0.0479(4) Uani 1 1 d . . .
O1 O 0.43497(15) 0.49164(6) 0.77463(18) 0.0360(4) Uani 1 1 d . . .
O2 O 0.77129(15) 0.44558(6) 0.45906(18) 0.0367(4) Uani 1 1 d . . .
H2 H 0.7044 0.4575 0.3946 0.055 Uiso 1 1 calc R . .
C1 C 0.5974(2) 0.40742(9) 0.6750(2) 0.0299(4) Uani 1 1 d . . .
C2 C 0.5264(2) 0.35528(9) 0.7841(3) 0.0374(5) Uani 1 1 d . . .
H2A H 0.5996 0.3260 0.8328 0.045 Uiso 1 1 calc R . .
H2B H 0.4605 0.3296 0.7114 0.045 Uiso 1 1 calc R . .
C3 C 0.4439(2) 0.38757(10) 0.9308(3) 0.0388(5) Uani 1 1 d . . .
H3A H 0.3841 0.3551 0.9881 0.047 Uiso 1 1 calc R . .
H3B H 0.5118 0.4052 1.0170 0.047 Uiso 1 1 calc R . .
C4 C 0.3503(2) 0.44168(11) 0.8597(3) 0.0409(5) Uani 1 1 d . . .
H4A H 0.2806 0.4236 0.7763 0.049 Uiso 1 1 calc R . .
H4B H 0.2969 0.4614 0.9546 0.049 Uiso 1 1 calc R . .
C5 C 0.5521(2) 0.46933(9) 0.6842(2) 0.0311(4) Uani 1 1 d . . .
H5 H 0.6051 0.5005 0.6235 0.037 Uiso 1 1 calc R . .
C6 C 0.7261(2) 0.39138(9) 0.5601(2) 0.0300(4) Uani 1 1 d . . .
C7 C 0.6815(2) 0.33701(10) 0.4309(3) 0.0355(5) Uani 1 1 d . . .
C8 C 0.8591(2) 0.36978(9) 0.6746(3) 0.0316(4) Uani 1 1 d . . .
H8 H 0.8282 0.3317 0.7429 0.038 Uiso 1 1 calc R . .
C9 C 0.8991(2) 0.42299(10) 0.8044(3) 0.0384(5) Uani 1 1 d . . .
H9 H 0.9181 0.4648 0.7617 0.046 Uiso 1 1 calc R . .
C10 C 0.9085(3) 0.41348(13) 0.9732(3) 0.0525(6) Uani 1 1 d . . .
H10A H 0.8901 0.3721 1.0195 0.063 Uiso 1 1 calc R . .
H10B H 0.9336 0.4481 1.0473 0.063 Uiso 1 1 calc R . .
C11 C 0.9892(2) 0.34802(9) 0.5705(2) 0.0319(5) Uani 1 1 d . . .
C12 C 1.0269(2) 0.28210(10) 0.5707(3) 0.0391(5) Uani 1 1 d . . .
H12 H 0.9720 0.2523 0.6336 0.047 Uiso 1 1 calc R . .
C13 C 1.1454(3) 0.26004(13) 0.4781(4) 0.0534(6) Uani 1 1 d . . .
H13 H 1.1680 0.2155 0.4767 0.064 Uiso 1 1 calc R . .
C14 C 1.2294(2) 0.30387(13) 0.3886(3) 0.0507(6) Uani 1 1 d . . .
H14 H 1.3099 0.2892 0.3282 0.061 Uiso 1 1 calc R . .
C15 C 1.1946(3) 0.36912(13) 0.3883(3) 0.0498(6) Uani 1 1 d . . .
H15 H 1.2510 0.3987 0.3266 0.060 Uiso 1 1 calc R . .
C16 C 1.0752(2) 0.39143(11) 0.4797(3) 0.0418(5) Uani 1 1 d . . .
H16 H 1.0531 0.4360 0.4797 0.050 Uiso 1 1 calc R . .

loop_
_atom_site_aniso_label
_atom_site_aniso_U_11
_atom_site_aniso_U_22
_atom_site_aniso_U_33
_atom_site_aniso_U_23
_atom_site_aniso_U_13
_atom_site_aniso_U_12
F1 0.0681(10) 0.0313(6) 0.0469(8) -0.0068(5) -0.0013(6) -0.0068(6)
F2 0.0366(7) 0.0611(8) 0.0419(7) -0.0105(6) -0.0097(5) -0.0008(6)
F3 0.0413(7) 0.0667(9) 0.0356(7) -0.0154(6) 0.0013(5) 0.0025(6)
O1 0.0395(8) 0.0347(7) 0.0340(7) 0.0006(6) 0.0026(6) 0.0103(6)
O2 0.0349(8) 0.0367(7) 0.0385(8) 0.0126(6) 0.0000(6) 0.0006(6)
C1 0.0308(10) 0.0315(9) 0.0273(9) 0.0024(7) -0.0027(7) -0.0004(8)
C2 0.0368(11) 0.0341(10) 0.0415(11) 0.0052(9) 0.0043(9) -0.0018(8)
C3 0.0411(12) 0.0401(11) 0.0352(11) 0.0030(9) 0.0058(9) -0.0023(9)
C4 0.0368(11) 0.0470(12) 0.0390(11) 0.0008(9) 0.0065(9) 0.0043(9)
C5 0.0334(10) 0.0296(9) 0.0302(10) 0.0017(7) 0.0007(8) 0.0023(8)
C6 0.0318(10) 0.0277(9) 0.0304(10) 0.0038(7) 0.0000(7) -0.0011(7)
C7 0.0332(11) 0.0428(11) 0.0305(10) -0.0036(8) 0.0002(8) 0.0042(8)
C8 0.0317(10) 0.0284(9) 0.0346(10) 0.0022(8) -0.0013(8) 0.0014(7)
C9 0.0382(11) 0.0386(11) 0.0381(12) -0.0052(9) -0.0071(9) 0.0013(9)
C10 0.0599(16) 0.0560(14) 0.0413(13) -0.0040(11) -0.0073(11) 0.0000(12)
C11 0.0293(10) 0.0334(10) 0.0327(10) -0.0036(8) -0.0034(8) 0.0004(7)
C12 0.0360(11) 0.0384(11) 0.0427(12) 0.0028(9) -0.0009(9) 0.0073(9)
C13 0.0418(14) 0.0545(14) 0.0638(16) -0.0052(12) -0.0019(11) 0.0154(11)
C14 0.0272(12) 0.0714(16) 0.0534(14) -0.0125(12) 0.0019(10) 0.0026(11)
C15 0.0337(12) 0.0655(15) 0.0504(13) -0.0092(12) 0.0068(10) -0.0150(11)
C16 0.0377(12) 0.0399(11) 0.0477(13) -0.0032(9) 0.0019(9) -0.0052(9)

loop_
_atom_type_symbol
_atom_type_description
_atom_type_scat_dispersion_real
_atom_type_scat_dispersion_imag
_atom_type_scat_source
C C 0.0033 0.0016 'International Tables Vol C Tables 4.2.6.8 and 6.1.1.4'
H H 0.0000 0.0000 'International Tables Vol C Tables 4.2.6.8 and 6.1.1.4'
O O 0.0106 0.0060 'International Tables Vol C Tables 4.2.6.8 and 6.1.1.4'
F F 0.0171 0.0103 'International Tables Vol C Tables 4.2.6.8 and 6.1.1.4'

loop_
_geom_angle_atom_site_label_1
_geom_angle_atom_site_label_2
_geom_angle_atom_site_label_3
_geom_angle
_geom_angle_site_symmetry_1
_geom_angle_site_symmetry_3
C5 O1 C4 115.54(15) . .
C5 C1 C2 119.88(18) . .
C5 C1 C6 118.84(17) . .
C2 C1 C6 121.21(16) . .
C1 C2 C3 109.41(16) . .
C4 C3 C2 110.20(17) . .
O1 C4 C3 111.61(17) . .
C1 C5 O1 126.32(18) . .
O2 C6 C1 112.78(15) . .
O2 C6 C7 106.88(15) . .
C1 C6 C7 108.78(16) . .
O2 C6 C8 106.85(15) . .
C1 C6 C8 110.59(15) . .
C7 C6 C8 110.91(15) . .
F3 C7 F2 106.28(16) . .
F3 C7 F1 106.26(16) . .
F2 C7 F1 106.59(17) . .
F3 C7 C6 113.91(17) . .
F2 C7 C6 111.25(16) . .
F1 C7 C6 112.07(16) . .
C9 C8 C11 111.52(16) . .
C9 C8 C6 110.31(15) . .
C11 C8 C6 114.28(16) . .
C10 C9 C8 123.6(2) . .
C16 C11 C12 118.2(2) . .
C16 C11 C8 122.87(18) . .
C12 C11 C8 118.87(18) . .
C11 C12 C13 120.8(2) . .
C14 C13 C12 120.1(2) . .
C15 C14 C13 119.9(2) . .
C14 C15 C16 120.3(2) . .
C11 C16 C15 120.7(2) . .

loop_
_geom_bond_atom_site_label_1
_geom_bond_atom_site_label_2
_geom_bond_distance
_geom_bond_site_symmetry_2
F1 C7 1.347(2) .
F2 C7 1.332(2) .
F3 C7 1.330(2) .
O1 C5 1.371(2) .
O1 C4 1.444(3) .
O2 C6 1.414(2) .
C1 C5 1.330(3) .
C1 C2 1.507(3) .
C1 C6 1.524(3) .
C2 C3 1.516(3) .
C3 C4 1.496(3) .
C6 C7 1.534(3) .
C6 C8 1.558(3) .
C8 C9 1.510(3) .
C8 C11 1.518(3) .
C9 C10 1.305(3) .
C11 C16 1.383(3) .
C11 C12 1.387(3) .
C12 C13 1.388(3) .
C13 C14 1.372(4) .
C14 C15 1.367(4) .
C15 C16 1.391(3) .
